data_4115907
loop_
_publ_author_name
'Sudha Kumaraswamy'
'C. Muthiah'
'K. C. Kumara Swamy'

_publ_section_title
;
 Characterization of Stereoisomers of Spirophosphoranes Bearing an
 Eight-Membered Ring: Implications on Apicophilicity in Trigonal
 Bipyramidal Phosphorus
;
_journal_name_full 'Journal of the American Chemical Society'
_journal_page_first 964
_journal_page_last 965
_journal_paper_doi 10.1021/ja992304v
_journal_volume 122
_journal_year 2000
_chemical_formula_sum 'C37 H41 Cl4 O4 P'
_chemical_formula_weight 722.47
_chemical_name_systematic
; 
 ? 
;
_space_group_IT_number 2
_symmetry_cell_setting triclinic
_symmetry_space_group_name_Hall '-P 1'
_symmetry_space_group_name_H-M 'P -1'
_atom_sites_solution_hydrogens geom
_atom_sites_solution_primary direct
_atom_sites_solution_secondary difmap
_audit_creation_method SHELXL-97
_cell_angle_alpha 65.909(10)
_cell_angle_beta 78.60(2)
_cell_angle_gamma 71.82(2)
_cell_formula_units_Z 2
_cell_length_a 10.444(7)
_cell_length_b 13.6216(15)
_cell_length_c 14.8438(18)
_cell_measurement_temperature 293(2)
_cell_volume 1825.5(13)
_computing_structure_refinement 'SHELXL-97 (Sheldrick, 1997)'
_computing_structure_solution 'SHELXS-97 (Sheldrick, 1990)'
_diffrn_ambient_temperature 293(2)
_diffrn_measured_fraction_theta_full 0.998
_diffrn_measured_fraction_theta_max 0.998
_diffrn_radiation_monochromator graphite
_diffrn_radiation_source 'fine-focus sealed tube'
_diffrn_radiation_type MoK\a
_diffrn_radiation_wavelength 0.71073
_diffrn_reflns_av_R_equivalents 0.0000
_diffrn_reflns_av_sigmaI/netI 0.0427
_diffrn_reflns_limit_h_max 12
_diffrn_reflns_limit_h_min 0
_diffrn_reflns_limit_k_max 16
_diffrn_reflns_limit_k_min -14
_diffrn_reflns_limit_l_max 17
_diffrn_reflns_limit_l_min -16
_diffrn_reflns_number 6430
_diffrn_reflns_theta_full 25.00
_diffrn_reflns_theta_max 25.00
_diffrn_reflns_theta_min 1.51
_exptl_absorpt_coefficient_mu 0.406
_exptl_crystal_density_diffrn 1.314
_exptl_crystal_F_000 756
_exptl_crystal_size_max 0.5
_exptl_crystal_size_mid 0.3
_exptl_crystal_size_min 0.3
_refine_diff_density_max 0.653
_refine_diff_density_min -0.329
_refine_diff_density_rms 0.048
_refine_ls_extinction_method none
_refine_ls_goodness_of_fit_ref 1.093
_refine_ls_hydrogen_treatment mixed
_refine_ls_matrix_type full
_refine_ls_number_parameters 425
_refine_ls_number_reflns 6430
_refine_ls_number_restraints 0
_refine_ls_restrained_S_all 1.093
_refine_ls_R_factor_all 0.0738
_refine_ls_R_factor_gt 0.0466
_refine_ls_shift/su_max 0.000
_refine_ls_shift/su_mean 0.000
_refine_ls_structure_factor_coef Fsqd
_refine_ls_weighting_details 'w=1/[\s^2^(Fo^2^)+(0.0543P)^2^+0.8091P] where P=(Fo^2^+2Fc^2^)/3'
_refine_ls_weighting_scheme calc
_refine_ls_wR_factor_gt 0.1170
_refine_ls_wR_factor_ref 0.1346
_reflns_number_gt 4418
_reflns_number_total 6430
_reflns_threshold_expression >2sigma(I)
_cod_data_source_file ja992304v_5.cif
_cod_data_source_block compound8(Kumara_Swamy)
_cod_depositor_comments
;
The following automatic conversions were performed:

'_refine_ls_weighting_scheme' value 'calc
w=1/[\s^2^(Fo^2^)+(0.0543P)^2^+0.8091P] where P=(Fo^2^+2Fc^2^)/3' was
changed to 'calc'. New tag '_refine_ls_weighting_details' was
created. The value of the new tag was set to
'w=1/[\s^2^(Fo^2^)+(0.0543P)^2^+0.8091P] where P=(Fo^2^+2Fc^2^)/3'.

Automatic conversion script
Id: cif_fix_values 3143 2015-03-26 13:38:13Z robertas 
;
_cod_original_cell_volume 1825.5(12)
_cod_database_code 4115907

loop_
_symmetry_equiv_pos_as_xyz
'x, y, z'
'-x, -y, -z'

loop_
_atom_site_label
_atom_site_type_symbol
_atom_site_fract_x
_atom_site_fract_y
_atom_site_fract_z
_atom_site_U_iso_or_equiv
_atom_site_adp_type
_atom_site_occupancy
_atom_site_calc_flag
_atom_site_refinement_flags
P P 0.41288(7) 0.92431(6) 0.72897(5) 0.04051(19) Uani 1 d .
Cl1 Cl 0.17051(9) 0.96735(9) 1.01698(7) 0.0730(3) Uani 1 d .
Cl2 Cl 0.25930(10) 1.13887(9) 1.06777(8) 0.0807(3) Uani 1 d .
Cl3 Cl 0.48488(11) 1.24999(8) 0.93094(8) 0.0813(3) Uani 1 d .
Cl4 Cl 0.62345(10) 1.18761(8) 0.74496(7) 0.0736(3) Uani 1 d .
O1 O 0.35667(19) 1.02593(15) 0.63197(13) 0.0430(5) Uani 1 d .
O2 O 0.31497(18) 0.84719(15) 0.73535(13) 0.0406(4) Uani 1 d .
O3 O 0.33248(19) 0.93063(16) 0.83407(13) 0.0451(5) Uani 1 d .
O4 O 0.5075(2) 1.01527(17) 0.72991(14) 0.0492(5) Uani 1 d .
C1 C 0.2645(3) 1.0398(2) 0.56631(19) 0.0405(6) Uani 1 d .
C2 C 0.1516(3) 1.1317(2) 0.5485(2) 0.0479(7) Uani 1 d .
C3 C 0.0751(3) 1.1494(3) 0.4736(2) 0.0538(8) Uani 1 d .
H3 H -0.0013 1.2091 0.4601 0.065 Uiso 1 calc R
C4 C 0.1066(3) 1.0833(3) 0.4183(2) 0.0509(7) Uani 1 d .
C5 C 0.2166(3) 0.9925(3) 0.4403(2) 0.0481(7) Uani 1 d .
H5 H 0.2369 0.9453 0.4057 0.058 Uiso 1 calc R
C6 C 0.2985(3) 0.9700(2) 0.51430(19) 0.0411(6) Uani 1 d .
C7 C 0.4178(3) 0.8690(2) 0.5351(2) 0.0450(7) Uani 1 d .
H7A H 0.4535 0.8565 0.4741 0.054 Uiso 1 calc R
H7B H 0.4883 0.8830 0.5584 0.054 Uiso 1 calc R
C8 C 0.3808(3) 0.7659(2) 0.6113(2) 0.0429(6) Uani 1 d .
C9 C 0.3872(3) 0.6789(3) 0.5835(2) 0.0526(8) Uani 1 d .
H9 H 0.4159 0.6848 0.5185 0.063 Uiso 1 calc R
C10 C 0.3518(4) 0.5837(3) 0.6499(2) 0.0594(8) Uani 1 d .
C11 C 0.3133(3) 0.5758(3) 0.7467(2) 0.0559(8) Uani 1 d .
H11 H 0.2928 0.5105 0.7922 0.067 Uiso 1 calc R
C12 C 0.3035(3) 0.6601(2) 0.7802(2) 0.0445(7) Uani 1 d .
C13 C 0.3370(3) 0.7559(2) 0.7089(2) 0.0391(6) Uani 1 d .
C14 C 0.1081(4) 1.2067(3) 0.6093(3) 0.0629(9) Uani 1 d .
C15 C -0.0186(5) 1.3034(3) 0.5703(3) 0.0964(14) Uani 1 d .
H15A H 0.0004 1.3465 0.5019 0.145 Uiso 1 calc R
H15B H -0.0412 1.3501 0.6081 0.145 Uiso 1 calc R
H15C H -0.0931 1.2733 0.5767 0.145 Uiso 1 calc R
C16 C 0.2208(5) 1.2592(3) 0.6044(3) 0.0852(12) Uani 1 d .
H16A H 0.2970 1.2018 0.6358 0.128 Uiso 1 calc R
H16B H 0.1883 1.3105 0.6380 0.128 Uiso 1 calc R
H16C H 0.2477 1.2981 0.5365 0.128 Uiso 1 calc R
C17 C 0.0669(4) 1.1381(3) 0.7162(3) 0.0773(11) Uani 1 d .
H17A H -0.0106 1.1139 0.7175 0.116 Uiso 1 calc R
H17B H 0.0452 1.1830 0.7557 0.116 Uiso 1 calc R
H17C H 0.1405 1.0744 0.7426 0.116 Uiso 1 calc R
C18 C 0.0227(4) 1.1098(3) 0.3352(3) 0.0724(10) Uani 1 d .
H18A H 0.0792 1.0852 0.2850 0.109 Uiso 1 calc R
H18B H -0.0158 1.1887 0.3071 0.109 Uiso 1 calc R
H18C H -0.0484 1.0724 0.3606 0.109 Uiso 1 calc R
C19 C 0.3561(5) 0.4892(3) 0.6191(3) 0.0953(15) Uani 1 d .
H19A H 0.4483 0.4481 0.6124 0.143 Uiso 1 calc R
H19B H 0.3171 0.5192 0.5570 0.143 Uiso 1 calc R
H19C H 0.3057 0.4407 0.6686 0.143 Uiso 1 calc R
C20 C 0.2604(3) 0.6451(2) 0.8890(2) 0.0512(7) Uani 1 d .
C21 C 0.1329(3) 0.7359(3) 0.8982(2) 0.0637(9) Uani 1 d .
H21A H 0.1475 0.8078 0.8575 0.095 Uiso 1 calc R
H21B H 0.1137 0.7298 0.9659 0.095 Uiso 1 calc R
H21C H 0.0579 0.7268 0.8768 0.095 Uiso 1 calc R
C22 C 0.3773(4) 0.6495(3) 0.9353(2) 0.0650(9) Uani 1 d .
H22A H 0.4585 0.5971 0.9240 0.098 Uiso 1 calc R
H22B H 0.3554 0.6311 1.0052 0.098 Uiso 1 calc R
H22C H 0.3906 0.7231 0.9054 0.098 Uiso 1 calc R
C23 C 0.2287(5) 0.5323(3) 0.9508(3) 0.0772(11) Uani 1 d .
H23A H 0.1553 0.5268 0.9247 0.116 Uiso 1 calc R
H23B H 0.2039 0.5263 1.0183 0.116 Uiso 1 calc R
H23C H 0.3072 0.4733 0.9480 0.116 Uiso 1 calc R
C24 C 0.3596(3) 1.0044(2) 0.8646(2) 0.0441(7) Uani 1 d .
C25 C 0.2961(3) 1.0285(3) 0.9454(2) 0.0499(7) Uani 1 d .
C26 C 0.3365(3) 1.1063(3) 0.9658(2) 0.0561(8) Uani 1 d .
C27 C 0.4367(3) 1.1553(3) 0.9047(2) 0.0542(8) Uani 1 d .
C28 C 0.4986(3) 1.1286(3) 0.8227(2) 0.0516(7) Uani 1 d .
C29 C 0.4590(3) 1.0521(2) 0.8035(2) 0.0455(7) Uani 1 d .
C30 C 0.5733(3) 0.8247(3) 0.7315(2) 0.0515(7) Uani 1 d .
H30A H 0.5625 0.7635 0.7199 0.077 Uiso 1 calc R
H30B H 0.6075 0.7979 0.7950 0.077 Uiso 1 calc R
H30C H 0.6357 0.8594 0.6809 0.077 Uiso 1 calc R
C31 C 0.2830(7) 0.4602(6) 0.2917(5) 0.136(2) Uani 1 d .
H31 H 0.3604 0.4167 0.3247 0.163 Uiso 1 calc R
C32 C 0.2634(7) 0.5611(5) 0.2381(4) 0.127(2) Uani 1 d .
H32 H 0.3352 0.5916 0.2296 0.153 Uiso 1 calc R
C33 C 0.1500(4) 0.6347(3) 0.1892(3) 0.0696(10) Uani 1 d .
H33 H 0.1474 0.7094 0.1533 0.083 Uiso 1 calc R
C34 C 0.0437(5) 0.5951(5) 0.1951(4) 0.1027(16) Uani 1 d .
C35 C 0.0493(7) 0.4794(4) 0.2519(4) 0.116(2) Uani 1 d .
H35 H -0.0217 0.4491 0.2578 0.139 Uiso 1 calc R
C36 C 0.1633(7) 0.4191(5) 0.2954(5) 0.1209(19) Uani 1 d .
H36 H 0.1696 0.3439 0.3317 0.145 Uiso 1 calc R
C37 C -0.0761(6) 0.6578(6) 0.1509(4) 0.146(2) Uani 1 d .
H37A H -0.1503 0.6551 0.2009 0.219 Uiso 1 calc R
H37B H -0.0891 0.6282 0.1058 0.219 Uiso 1 calc R
H37C H -0.0717 0.7336 0.1154 0.219 Uiso 1 calc R

loop_
_atom_site_aniso_label
_atom_site_aniso_U_11
_atom_site_aniso_U_22
_atom_site_aniso_U_33
_atom_site_aniso_U_23
_atom_site_aniso_U_13
_atom_site_aniso_U_12
P 0.0419(4) 0.0468(4) 0.0408(4) -0.0199(3) -0.0038(3) -0.0171(3)
Cl1 0.0617(5) 0.1041(7) 0.0671(6) -0.0469(5) 0.0101(4) -0.0288(5)
Cl2 0.0745(6) 0.1037(7) 0.0846(7) -0.0692(6) -0.0116(5) -0.0009(5)
Cl3 0.0919(7) 0.0737(6) 0.1090(8) -0.0595(6) -0.0255(6) -0.0169(5)
Cl4 0.0832(6) 0.0759(6) 0.0831(6) -0.0350(5) -0.0037(5) -0.0437(5)
O1 0.0466(11) 0.0464(11) 0.0439(11) -0.0188(9) -0.0065(9) -0.0183(9)
O2 0.0420(10) 0.0442(10) 0.0429(10) -0.0210(9) -0.0020(8) -0.0153(8)
O3 0.0497(11) 0.0534(12) 0.0428(11) -0.0241(9) -0.0018(9) -0.0202(9)
O4 0.0540(12) 0.0620(13) 0.0480(11) -0.0283(10) -0.0013(9) -0.0283(10)
C1 0.0433(15) 0.0444(16) 0.0374(15) -0.0130(12) -0.0055(12) -0.0179(13)
C2 0.0499(17) 0.0489(17) 0.0450(16) -0.0162(14) -0.0048(13) -0.0141(14)
C3 0.0474(18) 0.0536(18) 0.0534(18) -0.0129(15) -0.0080(14) -0.0111(14)
C4 0.0488(18) 0.063(2) 0.0413(16) -0.0102(15) -0.0062(13) -0.0262(16)
C5 0.0558(18) 0.0582(18) 0.0392(16) -0.0178(14) -0.0016(13) -0.0285(16)
C6 0.0438(16) 0.0466(16) 0.0350(14) -0.0137(12) 0.0033(12) -0.0203(13)
C7 0.0464(16) 0.0539(17) 0.0416(16) -0.0243(14) 0.0034(13) -0.0174(14)
C8 0.0396(15) 0.0477(16) 0.0451(16) -0.0210(13) 0.0010(12) -0.0135(13)
C9 0.0593(19) 0.0572(19) 0.0502(18) -0.0315(16) 0.0040(14) -0.0166(15)
C10 0.075(2) 0.0517(19) 0.062(2) -0.0313(17) 0.0032(17) -0.0209(17)
C11 0.068(2) 0.0456(17) 0.0572(19) -0.0195(15) 0.0022(16) -0.0219(16)
C12 0.0459(16) 0.0445(16) 0.0453(16) -0.0178(13) -0.0052(13) -0.0122(13)
C13 0.0363(14) 0.0404(15) 0.0468(16) -0.0213(13) -0.0057(12) -0.0099(12)
C14 0.070(2) 0.0545(19) 0.063(2) -0.0277(17) -0.0133(17) -0.0016(17)
C15 0.103(3) 0.079(3) 0.092(3) -0.044(2) -0.023(3) 0.023(2)
C16 0.112(3) 0.059(2) 0.102(3) -0.044(2) -0.013(3) -0.023(2)
C17 0.081(3) 0.082(3) 0.066(2) -0.039(2) -0.001(2) -0.004(2)
C18 0.067(2) 0.096(3) 0.057(2) -0.018(2) -0.0203(17) -0.029(2)
C19 0.149(4) 0.074(3) 0.088(3) -0.052(2) 0.022(3) -0.052(3)
C20 0.064(2) 0.0477(17) 0.0428(16) -0.0140(14) -0.0043(14) -0.0190(15)
C21 0.062(2) 0.079(2) 0.0474(19) -0.0256(17) 0.0049(16) -0.0183(18)
C22 0.078(2) 0.068(2) 0.0481(19) -0.0120(16) -0.0200(17) -0.0208(19)
C23 0.113(3) 0.067(2) 0.054(2) -0.0169(18) 0.009(2) -0.044(2)
C24 0.0449(16) 0..0486(16) 0.0468(16) -0.0229(14) -0.0127(13) -0.0101(13)
C25 0.0407(16) 0.0632(19) 0.0503(17) -0.0290(15) -0.0111(13) -0.0044(14)
C26 0.0517(19) 0.061(2) 0.063(2) -0.0384(17) -0.0224(16) 0.0064(16)
C27 0.0543(19) 0.0493(18) 0.070(2) -0.0324(16) -0.0248(17) -0.0019(15)
C28 0.0518(18) 0.0501(17) 0.0589(19) -0.0222(15) -0.0164(15) -0.0112(14)
C29 0.0475(17) 0.0470(16) 0.0477(16) -0.0200(14) -0.0158(13) -0.0094(13)
C30 0.0438(17) 0.0552(18) 0.0605(19) -0.0231(16) -0.0093(14) -0.0143(14)
C31 0.128(5) 0.110(5) 0.118(5) -0.027(4) -0.014(4) 0.021(4)
C32 0.160(6) 0.108(4) 0.098(4) -0.054(4) -0.001(4) 0.004(4)
C33 0.080(3) 0.061(2) 0.065(2) -0.0259(19) 0.003(2) -0.016(2)
C34 0.081(3) 0.162(5) 0.083(3) -0.075(3) 0.008(3) -0.025(3)
C35 0.149(5) 0.057(3) 0.108(4) -0.019(3) 0.028(4) -0.018(3)
C36 0.109(4) 0.092(4) 0.147(5) -0.036(4) 0.024(4) -0.038(4)
C37 0.114(5) 0.228(7) 0.097(4) -0.086(5) -0.013(3) -0.008(5)

loop_
_atom_type_symbol
_atom_type_description
_atom_type_scat_dispersion_real
_atom_type_scat_dispersion_imag
_atom_type_scat_source
C C 0.0033 0.0016 'International Tables Vol C Tables 4.2.6.8 and 6.1.1.4'
H H 0.0000 0.0000 'International Tables Vol C Tables 4.2.6.8 and 6.1.1.4'
Cl Cl 0.1484 0.1585 'International Tables Vol C Tables 4.2.6.8 and 6.1.1.4'
O O 0.0106 0.0060 'International Tables Vol C Tables 4.2.6.8 and 6.1.1.4'
P P 0.1023 0.0942 'International Tables Vol C Tables 4.2.6.8 and 6.1.1.4'

loop_
_geom_angle_atom_site_label_1
_geom_angle_atom_site_label_2
_geom_angle_atom_site_label_3
_geom_angle
O1 P O3 115.48(11)
O1 P O2 96.32(10)
O3 P O2 86.46(10)
O1 P C30 124.24(13)
O3 P C30 118.80(13)
O2 P C30 98.68(12)
O1 P O4 83.81(10)
O3 P O4 88.22(10)
O2 P O4 174.17(10)
C30 P O4 85.99(12)
C1 O1 P 131.68(16)
C13 O2 P 132.89(17)
C24 O3 P 115.38(17)
C29 O4 P 110.89(17)
C6 C1 C2 122.9(3)
C6 C1 O1 118.5(2)
C2 C1 O1 118.2(2)
C3 C2 C1 115.5(3)
C3 C2 C14 120.9(3)
C1 C2 C14 123.6(3)
C4 C3 C2 123.7(3)
C5 C4 C3 118.4(3)
C5 C4 C18 120.5(3)
C3 C4 C18 121.1(3)
C4 C5 C6 121.0(3)
C1 C6 C5 118.5(3)
C1 C6 C7 123.0(2)
C5 C6 C7 118.5(3)
C8 C7 C6 112.3(2)
C9 C8 C13 118.5(3)
C9 C8 C7 119.3(3)
C13 C8 C7 122.2(2)
C10 C9 C8 121.6(3)
C9 C10 C11 117.9(3)
C9 C10 C19 121.6(3)
C11 C10 C19 120.5(3)
C10 C11 C12 123.9(3)
C11 C12 C13 115.6(3)
C11 C12 C20 120.9(3)
C13 C12 C20 123.5(2)
O2 C13 C8 119.3(2)
O2 C13 C12 118.0(2)
C8 C13 C12 122.5(2)
C17 C14 C16 111.5(3)
C17 C14 C2 109.0(3)
C16 C14 C2 111.2(3)
C17 C14 C15 106.2(3)
C16 C14 C15 107.3(3)
C2 C14 C15 111.5(3)
C12 C20 C23 112.5(3)
C12 C20 C21 111.0(2)
C23 C20 C21 107.2(3)
C12 C20 C22 109.1(3)
C23 C20 C22 107.0(3)
C21 C20 C22 110.0(3)
C25 C24 C29 123.4(3)
C25 C24 O3 124.7(3)
C29 C24 O3 112.0(2)
C24 C25 C26 117.1(3)
C24 C25 Cl1 120.6(2)
C26 C25 Cl1 122.2(2)
C27 C26 C25 120.3(3)
C27 C26 Cl2 121.0(2)
C25 C26 Cl2 118.7(3)
C26 C27 C28 120.8(3)
C26 C27 Cl3 119.6(2)
C28 C27 Cl3 119.6(3)
C29 C28 C27 118.7(3)
C29 C28 Cl4 119.1(2)
C27 C28 Cl4 122.2(2)
O4 C29 C24 112.9(2)
O4 C29 C28 127.2(3)
C24 C29 C28 119.8(3)
C32 C31 C36 110.2(6)
C31 C32 C33 129.6(7)
C34 C33 C32 118.4(5)
C33 C34 C37 125.3(6)
C33 C34 C35 119.8(5)
C37 C34 C35 114.9(6)
C36 C35 C34 115.2(6)
C35 C36 C31 126.6(6)

loop_
_geom_bond_atom_site_label_1
_geom_bond_atom_site_label_2
_geom_bond_distance
P O1 1.592(2)
P O3 1.641(2)
P O2 1.6459(19)
P C30 1.792(3)
P O4 1.816(2)
Cl1 C25 1.718(3)
Cl2 C26 1.727(3)
Cl3 C27 1.721(3)
Cl4 C28 1.726(3)
O1 C1 1.421(3)
O2 C13 1.393(3)
O3 C24 1.377(3)
O4 C29 1.331(3)
C1 C6 1.380(4)
C1 C2 1.400(4)
C2 C3 1.396(4)
C2 C14 1.538(4)
C3 C4 1.380(4)
C4 C5 1.374(4)
C4 C18 1.512(4)
C5 C6 1.401(4)
C6 C7 1.509(4)
C7 C8 1.507(4)
C8 C9 1.386(4)
C8 C13 1.393(4)
C9 C10 1.379(4)
C10 C11 1.382(4)
C10 C19 1.517(4)
C11 C12 1.395(4)
C12 C13 1.399(4)
C12 C20 1.535(4)
C14 C17 1.532(5)
C14 C16 1.533(5)
C14 C15 1.553(5)
C20 C23 1.536(4)
C20 C21 1.536(5)
C20 C22 1.541(4)
C24 C25 1.362(4)
C24 C29 1.375(4)
C25 C26 1.408(4)
C26 C27 1.389(5)
C27 C28 1.391(4)
C28 C29 1.378(4)
C31 C32 1.250(7)
C31 C36 1.505(8)
C32 C33 1.393(7)
C33 C34 1.352(6)
C34 C37 1.387(7)
C34 C35 1.441(7)
C35 C36 1.329(8)

loop_
_cod_related_entry_id
_cod_related_entry_database
_cod_related_entry_code
1 ChemSpider 30660560
